data_1000398
loop_
_publ_author_name
'Hemon-Ribaud, A'
'Crosnier-Lopez, M P'
'Fourquet, J L'
'Courbion, G'

_publ_section_title
;
On new fluorides with the jarlite-type structure: crystal structures of
Na2 Sr7 Al6 F34, Na2 Sr6 Zn Fe6 F34 and Ba7 Ga6 (F, OH)32 . 2H2O
;
_journal_coden_ASTM JFLCAR
_journal_name_full 'Journal of Fluorine Chemistry'
_journal_page_first 155
_journal_page_last 163
_journal_paper_doi 10.1016/0022-1139(93)03035-K
_journal_volume 68
_journal_year 1994
_chemical_formula_structural 'Sr7 (Na2 Al6 F34)'
_chemical_formula_sum 'Al6 F34 Na2 Sr7'
_chemical_name_systematic
;
Strontium sodium aluminium fluoride (7/2/6/34)
;
_space_group_IT_number 12
_symmetry_cell_setting monoclinic
_symmetry_Int_Tables_number 12
_symmetry_space_group_name_Hall '-C 2y'
_symmetry_space_group_name_H-M 'C 1 2/m 1'
_cell_angle_alpha 90
_cell_angle_beta 101.23(1)
_cell_angle_gamma 90
_cell_formula_units_Z 2
_cell_length_a 16.07199(300)
_cell_length_b 10.822(1)
_cell_length_c 7.258(1)
_cell_volume 1238.2
_refine_ls_R_factor_all 0.026
_cod_database_code 1000398

loop_
_symmetry_equiv_pos_as_xyz
x,y,z
x,-y,z
-x,-y,-z
-x,y,-z
1/2+x,1/2+y,z
1/2+x,1/2-y,z
1/2-x,1/2-y,-z
1/2-x,1/2+y,-z

loop_
_atom_site_aniso_label
_atom_site_aniso_U_11
_atom_site_aniso_U_12
_atom_site_aniso_U_13
_atom_site_aniso_U_22
_atom_site_aniso_U_23
_atom_site_aniso_U_33
Sr1 0.0062(1) 0. 0.0007(1) 0.0105(1) 0. 0.0122(1)
Sr2 0.0097(1) 0. 0.0027(1) 0.0097(1) 0. 0.0128(1)
Sr3 0.0077(1) 0.0016 0.0012 0.0116(1) -0.0003 0.0090(1)
Al1 0.0082(3) 0. 0.0018(2) 0.0065(2) 0. 0.0060(3)
Al2 0.0067(2) 0.0004(1) 0.0020(1) 0.0074(2) 0.0001(1) 0.0061(2)
Na1 0.0078(5) 0. 0.0033(4) 0.0104(5) 0. 0.0088(6)
Na2 0.0133(7) 0. -0.0017(5) 0.0260(9) 0. 0.0119(7)
F1 0.149(4) -0.0001(3) 0.0035(3) 0.0102(4) -0.0025(3) 0.0110(4)
F2 0.0217(5) 0.0079(4) 0.0071(4) 0.0223(5) 0.0082(4) 0.0128(5)
F3 0.0083(3) -0.0008(3) 0.0035(3) 0.0154(4) -0.0001(3) 0.0132(4)
F4 0.0109(4) .0000(3) 0.0023(3) 0.0117(4) 0.0057(3) 0.0152(5)
F5 0.0143(4) -0.0055(4) 0.0016(4) 0.0161(5) 0.0061(4) 0.0174(5)
F6 0.0077(3) 0.0013(3) 0.0026(3) 0.0210(5) -0.0008(4) 0.0171(5)
F7 0.0124(4) 0.0047(4) -0.0011(4) 0.0203(5) -0.0146(5) 0.0251(6)
F8 0.0101(5) 0. -0.0011(5) 0.0168(6) 0. 0.0101(6)
F9 0.0189(7) 0. -0.0020(6) 0.0262(9) 0. 0.0087(7)
F10 0.0129(6) 0. 0.0023(5) 0.0103(5) 0. 0.0104(6)

loop_
_atom_site_label
_atom_site_type_symbol
_atom_site_symmetry_multiplicity
_atom_site_Wyckoff_symbol
_atom_site_fract_x
_atom_site_fract_y
_atom_site_fract_z
_atom_site_occupancy
_atom_site_attached_hydrogens
_atom_site_calc_flag
Sr1 Sr2+ 2 a 0. 0. 0. 1. 0 d
Sr2 Sr2+ 4 i 0.26095(1) 0. 0.12281(3) 1. 0 d
Sr3 Sr2+ 8 j 0.14543(1) 0.30113(1) 0.30265(2) 1. 0 d
Al1 Al3+ 4 i 0.16876(4) 0. 0.5441(1) 1. 0 d
Al2 Al3+ 8 j 0.11009(3) 0.2428(1) 0.7991(1) 1. 0 d
Na1 Na1+ 2 d 0. 0.5 0.5 1. 0 d
Na2 Na1+ 2 b 0. 0.5 0. 1. 0 d
F1 F1- 8 j 0.3836(1) 0.1306(1) 0.0354(2) 1. 0 d
F2 F1- 8 j 0.4052(1) 0.1487(1) 0.3899(2) 1. 0 d
F3 F1- 8 j 0.2783(1) 0.2409(1) 0.1883(2) 1. 0 d
F4 F1- 8 j 0.1305(1) 0.1323(1) 0.9943(2) 1. 0 d
F5 F1- 8 j 0.2312(1) 0.1165(1) 0.4570(2) 1. 0 d
F6 F1- 8 j 0.0002(1) 0.2210(1) 0.7955(2) 1. 0 d
F7 F1- 8 j 0.1066(1) 0.1171(1) 0.6292(2) 1. 0 d
F8 F1- 4 i 0.2462(1) 0. 0.7622(2) 1. 0 d
F9 F1- 4 i 0.1020(1) 0. 0.3167(3) 1. 0 d
F10 F1- 4 i 0.4235(1) 0. 0.7188(2) 1. 0 d

loop_
_atom_type_symbol
_atom_type_oxidation_number
Sr2+ 2.000
Al3+ 3.000
Na1+ 1.000
F1- -1.000
